data_7017563
loop_
_publ_author_name
'Gong, Yun'
'Qin, Jianbo'
'Wu, Tao'
'Li, Jinghua'
'Yang, Li'
'Cao, Rong'

_publ_section_title
;
 Synthesis, structural characterization and anion-sensing studies of
 metal(ii) complexes based on 3,3',4,4'-oxydiphthalate and N-donor
 ligands.
;
_journal_issue 7
_journal_name_full 'Dalton transactions (Cambridge, England : 2003)'
_journal_page_first 1961
_journal_page_last 1970
_journal_paper_doi 10.1039/c1dt11179e
_journal_volume 41
_journal_year 2012
_chemical_formula_sum 'C80 H52 Cu4 N8 O31'
_chemical_formula_weight 1875.46
_chemical_name_systematic
;
?
;
_space_group_IT_number 14
_symmetry_cell_setting monoclinic
_symmetry_space_group_name_Hall '-P 2yn'
_symmetry_space_group_name_H-M 'P 1 21/n 1'
_atom_sites_solution_hydrogens geom
_atom_sites_solution_primary direct
_atom_sites_solution_secondary difmap
_audit_creation_method SHELXL-97
_cell_angle_alpha 90.00
_cell_angle_beta 103.840(4)
_cell_angle_gamma 90.00
_cell_formula_units_Z 2
_cell_length_a 13.287(4)
_cell_length_b 18.455(5)
_cell_length_c 16.997(5)
_cell_measurement_reflns_used 9103
_cell_measurement_temperature 293(2)
_cell_measurement_theta_max 27.4835
_cell_measurement_theta_min 3.1033
_cell_volume 4047(2)
_computing_cell_refinement 'CrystalClear (Rigaku/MSC Inc., 2005)'
_computing_data_collection 'CrystalClear (Rigaku/MSC Inc., 2005)'
_computing_data_reduction 'CrystalClear (Rigaku/MSC Inc., 2005)'
_computing_molecular_graphics 'SHELXTL (Sheldrick, 1997)'
_computing_publication_material 'SHELXTL (Sheldrick, 1997)'
_computing_structure_refinement 'SHELXL97 (Sheldrick, 1997)'
_computing_structure_solution 'SHELXS97 (Sheldrick, 1997)'
_diffrn_ambient_temperature 293(2)
_diffrn_measured_fraction_theta_full 0.993
_diffrn_measured_fraction_theta_max 0.993
_diffrn_measurement_device_type 'Rigaku Mercury 70 diffractometer'
_diffrn_measurement_method '\f and \w scans'
_diffrn_radiation_monochromator graphite
_diffrn_radiation_source 'fine-focus sealed tube'
_diffrn_radiation_type MoK\a
_diffrn_radiation_wavelength 0.71073
_diffrn_reflns_av_R_equivalents 0.0358
_diffrn_reflns_av_sigmaI/netI 0.0396
_diffrn_reflns_limit_h_max 17
_diffrn_reflns_limit_h_min -17
_diffrn_reflns_limit_k_max 23
_diffrn_reflns_limit_k_min -23
_diffrn_reflns_limit_l_max 20
_diffrn_reflns_limit_l_min -22
_diffrn_reflns_number 31126
_diffrn_reflns_theta_full 27.48
_diffrn_reflns_theta_max 27.48
_diffrn_reflns_theta_min 2.53
_exptl_absorpt_coefficient_mu 1.129
_exptl_absorpt_correction_T_max 1.0000
_exptl_absorpt_correction_T_min 0.8332
_exptl_absorpt_correction_type multi-scan
_exptl_absorpt_process_details 'SADABS (Sheldrick, 1996)'
_exptl_crystal_colour Blue
_exptl_crystal_density_diffrn 1.539
_exptl_crystal_density_method 'not measured'
_exptl_crystal_description Prism
_exptl_crystal_F_000 1904
_exptl_crystal_size_max 0.3500
_exptl_crystal_size_mid 0.2000
_exptl_crystal_size_min 0.1500
_refine_diff_density_max 0.861
_refine_diff_density_min -1.297
_refine_diff_density_rms 0.090
_refine_ls_extinction_method none
_refine_ls_goodness_of_fit_ref 1.098
_refine_ls_hydrogen_treatment none
_refine_ls_matrix_type full
_refine_ls_number_parameters 562
_refine_ls_number_reflns 9216
_refine_ls_number_restraints 0
_refine_ls_restrained_S_all 1.098
_refine_ls_R_factor_all 0.0753
_refine_ls_R_factor_gt 0.0605
_refine_ls_shift/su_max 0.000
_refine_ls_shift/su_mean 0.000
_refine_ls_structure_factor_coef Fsqd
_refine_ls_weighting_details 'calc w=1/[\s^2^(Fo^2^)+(0.0800P)^2^+5.4885P] where P=(Fo^2^+2Fc^2^)/3'
_refine_ls_weighting_scheme calc
_refine_ls_wR_factor_gt 0.1604
_refine_ls_wR_factor_ref 0.1716
_reflns_number_gt 7584
_reflns_number_total 9216
_reflns_threshold_expression >2sigma(I)
_cod_data_source_file c1dt11179e.txt
_cod_data_source_block 090925
_cod_depositor_comments
;
The following automatic conversions were performed:

'_exptl_absorpt_correction_type' value 'Multi-scan' changed to
'multi-scan' according to
/home/saulius/struct/CIF-dictionaries/cif_core.dic dictionary named
'cif_core.dic' version 2.4.1 from 2010-06-29.

Automatic conversion script
Id: cif_fix_values 1715 2011-07-08 13:25:40Z adriana 
;
_cod_original_cell_volume 4046.9(18)
_cod_original_sg_symbol_H-M 'P 2(1)/n'
_cod_database_code 7017563

loop_
_symmetry_equiv_pos_as_xyz
'x, y, z'
'-x+1/2, y+1/2, -z+1/2'
'-x, -y, -z'
'x-1/2, -y-1/2, z-1/2'

loop_
_atom_site_label
_atom_site_type_symbol
_atom_site_fract_x
_atom_site_fract_y
_atom_site_fract_z
_atom_site_U_iso_or_equiv
_atom_site_adp_type
_atom_site_occupancy
_atom_site_symmetry_multiplicity
_atom_site_calc_flag
_atom_site_refinement_flags
Cu1 Cu 0.12997(3) 0.75466(2) 0.23873(3) 0.02617(13) Uani 1 1 d .
Cu3 Cu 0.0000 0.0000 0.5000 0.0499(2) Uani 1 2 d S
O1 O 0.17377(19) 0.69693(12) 0.33877(15) 0.0320(5) Uani 1 1 d .
N4 N 0.2793(2) 0.76401(15) 0.23364(19) 0.0277(6) Uani 1 1 d .
O2 O 0.1674(2) 0.61666(14) 0.24098(16) 0.0379(6) Uani 1 1 d .
N3 N 0.0792(2) 0.80120(16) 0.12843(18) 0.0310(6) Uani 1 1 d .
O5 O 0.2181(3) 0.42087(15) 0.55961(18) 0.0527(8) Uani 1 1 d .
O4 O 0.1937(2) 0.45246(15) 0.23132(17) 0.0446(7) Uani 1 1 d .
O9 O 0.0615(3) 0.09568(14) 0.51635(18) 0.0465(7) Uani 1 1 d .
C1 C 0.1871(3) 0.57320(17) 0.3761(2) 0.0283(7) Uani 1 1 d .
C21 C 0.0707(3) 0.9019(2) 0.0395(2) 0.0384(8) Uani 1 1 d .
H21 H 0.0915 0.9489 0.0314 0.046 Uiso 1 1 calc R
O3 O 0.0333(2) 0.48538(19) 0.23565(18) 0.0505(7) Uani 1 1 d .
C11 C 0.1814(3) 0.22357(19) 0.5485(2) 0.0323(7) Uani 1 1 d .
C28 C 0.6010(3) 0.7654(2) 0.2404(3) 0.0423(9) Uani 1 1 d .
H28 H 0.6389 0.8034 0.2689 0.051 Uiso 1 1 calc R
C37 C 0.1760(2) 0.63185(18) 0.3137(2) 0.0285(7) Uani 1 1 d .
C2 C 0.1645(3) 0.50090(17) 0.3539(2) 0.0293(7) Uani 1 1 d .
C3 C 0.1703(3) 0.44892(19) 0.4145(2) 0.0360(8) Uani 1 1 d .
H3 H 0.1537 0.4009 0.4008 0.043 Uiso 1 1 calc R
C10 C 0.0759(3) 0.21987(19) 0.5459(2) 0.0340(8) Uani 1 1 d .
C18 C 0.0120(3) 0.7667(2) 0.0689(2) 0.0408(9) Uani 1 1 d .
H18 H -0.0085 0.7201 0.0788 0.049 Uiso 1 1 calc R
C5 C 0.2231(3) 0.54064(19) 0.5171(2) 0.0379(8) Uani 1 1 d .
H5 H 0.2430 0.5537 0.5715 0.045 Uiso 1 1 calc R
C23 C 0.3487(3) 0.7922(2) 0.2960(2) 0.0332(8) Uani 1 1 d .
H23 H 0.3257 0.8108 0.3394 0.040 Uiso 1 1 calc R
C20 C 0.0032(3) 0.8654(2) -0.0230(2) 0.0345(8) Uani 1 1 d .
C38 C 0.0168(3) 0.1498(2) 0.5376(2) 0.0384(8) Uani 1 1 d .
C26 C 0.4165(3) 0.7355(2) 0.1717(2) 0.0395(9) Uani 1 1 d .
H26 H 0.4375 0.7148 0.1283 0.047 Uiso 1 1 calc R
C39 C 0.1279(3) 0.4780(2) 0.2660(2) 0.0343(8) Uani 1 1 d .
C25 C 0.4888(3) 0.7646(2) 0.2357(3) 0.0362(8) Uani 1 1 d .
C27 C 0.3131(3) 0.7371(2) 0.1722(2) 0.0371(8) Uani 1 1 d .
H27 H 0.2650 0.7186 0.1277 0.045 Uiso 1 1 calc R
O6 O 0.2786(3) 0.12142(19) 0.6102(2) 0.0671(10) Uani 1 1 d .
C6 C 0.2153(3) 0.59173(19) 0.4577(2) 0.0359(8) Uani 1 1 d .
H6 H 0.2292 0.6400 0.4722 0.043 Uiso 1 1 calc R
O8 O -0.0707(3) 0.14833(19) 0.5521(3) 0.0703(10) Uani 1 1 d .
C24 C 0.4525(3) 0.7949(2) 0.2987(3) 0.0373(8) Uani 1 1 d .
H24 H 0.4983 0.8168 0.3422 0.045 Uiso 1 1 calc R
O10 O 0.1368(2) 0.86558(15) 0.30591(19) 0.0452(7) Uani 1 1 d .
C8 C 0.0645(4) 0.3507(2) 0.5474(3) 0.0481(10) Uani 1 1 d .
H8 H 0.0259 0.3928 0.5470 0.058 Uiso 1 1 calc R
O7 O 0.2794(3) 0.1494(2) 0.4835(2) 0.0804(13) Uani 1 1 d .
C12 C 0.2269(3) 0.2923(2) 0.5512(2) 0.0376(8) Uani 1 1 d .
H12 H 0.2973 0.2967 0.5537 0.045 Uiso 1 1 calc R
C40 C 0.2516(3) 0.1585(2) 0.5481(3) 0.0421(9) Uani 1 1 d .
C7 C 0.1671(3) 0.35328(19) 0.5501(2) 0.0378(9) Uani 1 1 d .
C4 C 0.2010(3) 0.4691(2) 0.4951(2) 0.0356(8) Uani 1 1 d .
C22 C 0.1068(3) 0.8687(2) 0.1132(2) 0.0360(8) Uani 1 1 d .
H22 H 0.1520 0.8940 0.1542 0.043 Uiso 1 1 calc R
C19 C -0.0280(3) 0.7966(2) -0.0057(2) 0.0456(10) Uani 1 1 d .
H19 H -0.0758 0.7710 -0.0447 0.055 Uiso 1 1 calc R
C9 C 0.0191(3) 0.2830(2) 0.5454(3) 0.0454(10) Uani 1 1 d .
H9 H -0.0512 0.2798 0.5438 0.054 Uiso 1 1 calc R
C30 C -0.0281(3) 0.8932(2) -0.1063(2) 0.0403(9) Uani 1 1 d .
H30 H -0.0888 0.8756 -0.1401 0.048 Uiso 1 1 calc R
Cu2 Cu 0.5000 1.0000 0.5000 0.04095(19) Uani 1 2 d S
O13 O 0.5840(3) 0.98253(18) 0.41292(18) 0.0537(8) Uani 1 1 d .
O12 O 0.5755(2) 0.91390(17) 0.57279(18) 0.0483(7) Uani 1 1 d .
O11 O 0.3818(3) 0.9292(2) 0.4333(2) 0.0739(11) Uani 1 1 d .
C29 C 0.6525(3) 0.7181(3) 0.2086(3) 0.0496(11) Uani 1 1 d .
H29 H 0.6171 0.6794 0.1794 0.059 Uiso 1 1 calc R
O15 O 0.8345(4) 0.4580(3) 0.2695(4) 0.1114(18) Uani 1 1 d .
O14 O 0.2039(5) -0.0465(4) 0.5313(5) 0.159(3) Uani 1 1 d .
O16 O 0.7256(6) 0.1956(6) 0.5134(6) 0.103(3) Uani 0.50 1 d P
N2 N 0.9791(2) 0.73761(16) 0.23756(19) 0.0324(6) Uani 1 1 d .
C14 C 0.8273(3) 0.6639(2) 0.2189(3) 0.0478(10) Uani 1 1 d .
H14 H 0.7980 0.6178 0.2125 0.057 Uiso 1 1 calc R
C15 C 0.7653(3) 0.7241(2) 0.2177(3) 0.0415(9) Uani 1 1 d .
C17 C 0.9187(3) 0.7957(2) 0.2367(3) 0.0401(9) Uani 1 1 d .
H17 H 0.9494 0.8413 0.2428 0.048 Uiso 1 1 calc R
C16 C 0.8137(3) 0.7910(2) 0.2273(3) 0.0467(10) Uani 1 1 d .
H16 H 0.7748 0.8329 0.2273 0.056 Uiso 1 1 calc R
C13 C 0.9336(3) 0.6723(2) 0.2299(3) 0.0401(9) Uani 1 1 d .
H13 H 0.9747 0.6312 0.2320 0.048 Uiso 1 1 calc R
N1 N -0.0013(3) 0.99056(17) -0.3836(2) 0.0400(8) Uani 1 1 d .
C33 C -0.0806(3) 0.9482(2) -0.2800(2) 0.0395(8) Uani 1 1 d .
H33 H -0.1387 0.9297 -0.2655 0.047 Uiso 1 1 calc R
C32 C -0.0825(3) 0.9618(2) -0.3600(2) 0.0411(9) Uani 1 1 d .
H32 H -0.1422 0.9507 -0.3993 0.049 Uiso 1 1 calc R
C31 C 0.0256(3) 0.9418(2) -0.1353(2) 0.0426(9) Uani 1 1 d .
H31 H 0.0784 0.9653 -0.0981 0.051 Uiso 1 1 calc R
C36 C 0.0832(4) 1.0081(2) -0.3265(3) 0.0447(10) Uani 1 1 d .
H36 H 0.1382 1.0303 -0.3420 0.054 Uiso 1 1 calc R
C34 C 0.0103(3) 0.9627(2) -0.2211(2) 0.0390(9) Uani 1 1 d .
C35 C 0.0918(3) 0.9946(2) -0.2458(3) 0.0450(10) Uani 1 1 d .
H35 H 0.1522 1.0068 -0.2079 0.054 Uiso 1 1 calc R

loop_
_atom_site_aniso_label
_atom_site_aniso_U_11
_atom_site_aniso_U_22
_atom_site_aniso_U_33
_atom_site_aniso_U_23
_atom_site_aniso_U_13
_atom_site_aniso_U_12
Cu1 0.0187(2) 0.0299(2) 0.0305(3) 0.00756(16) 0.00710(16) 0.00133(14)
Cu3 0.0964(6) 0.0290(3) 0.0291(4) -0.0026(3) 0.0246(4) -0.0206(3)
O1 0.0342(12) 0.0269(11) 0.0355(14) 0.0049(10) 0.0098(11) 0.0010(10)
N4 0.0199(12) 0.0303(13) 0.0336(16) 0.0047(12) 0.0075(11) -0.0004(10)
O2 0.0474(15) 0.0368(13) 0.0301(15) 0.0033(11) 0.0107(11) -0.0015(11)
N3 0.0253(13) 0.0379(15) 0.0306(16) 0.0088(13) 0.0083(12) 0.0023(12)
O5 0.077(2) 0.0326(14) 0.0392(17) 0.0108(12) -0.0043(15) -0.0159(14)
O4 0.0516(16) 0.0441(15) 0.0385(16) -0.0076(12) 0.0115(13) 0.0081(13)
O9 0.071(2) 0.0317(13) 0.0450(17) -0.0073(12) 0.0293(15) -0.0127(13)
C1 0.0284(16) 0.0253(15) 0.0301(19) 0.0022(13) 0.0047(14) 0.0015(12)
C21 0.044(2) 0.0353(18) 0.036(2) 0.0071(16) 0.0114(17) -0.0032(16)
O3 0.0359(15) 0.076(2) 0.0363(17) -0.0053(15) 0.0024(12) -0.0057(14)
C11 0.0396(19) 0.0308(16) 0.0271(19) 0.0042(14) 0.0092(15) -0.0012(14)
C28 0.0234(17) 0.058(2) 0.047(2) -0.0013(19) 0.0105(16) -0.0052(16)
C37 0.0208(14) 0.0316(16) 0.033(2) 0.0048(14) 0.0068(13) 0.0010(12)
C2 0.0275(16) 0.0288(16) 0.0309(19) 0.0019(14) 0.0058(14) 0.0016(12)
C3 0.046(2) 0.0256(16) 0.034(2) 0.0023(15) 0.0052(16) -0.0027(14)
C10 0.0397(19) 0.0278(16) 0.037(2) 0.0050(15) 0.0130(16) -0.0034(14)
C18 0.049(2) 0.0392(19) 0.035(2) 0.0047(17) 0.0096(18) -0.0070(17)
C5 0.051(2) 0.0305(17) 0.028(2) -0.0002(15) 0.0008(17) -0.0014(16)
C23 0.0248(16) 0.0384(18) 0.037(2) -0.0008(16) 0.0080(14) -0.0004(14)
C20 0.0354(18) 0.0415(19) 0.0274(19) 0.0068(16) 0.0090(15) 0.0048(15)
C38 0.044(2) 0.0371(19) 0.035(2) 0.0035(16) 0.0110(17) -0.0078(16)
C26 0.0269(17) 0.057(2) 0.036(2) -0.0068(18) 0.0101(16) -0.0009(16)
C39 0.041(2) 0.0323(17) 0.030(2) -0.0006(15) 0.0080(16) -0.0052(15)
C25 0.0231(16) 0.0422(19) 0.045(2) 0.0003(17) 0.0117(15) -0.0015(14)
C27 0.0251(17) 0.047(2) 0.039(2) -0.0044(17) 0.0075(15) -0.0024(15)
O6 0.086(3) 0.062(2) 0.046(2) 0.0067(17) 0.0013(17) 0.0328(19)
C6 0.043(2) 0.0262(16) 0.034(2) 0.0014(15) 0.0000(16) 0.0001(14)
O8 0.0509(19) 0.061(2) 0.106(3) 0.002(2) 0.033(2) -0.0157(16)
C24 0.0243(16) 0.0406(19) 0.045(2) -0.0075(17) 0.0044(15) -0.0030(14)
O10 0.0411(15) 0.0405(14) 0.0556(19) -0.0080(13) 0.0149(13) -0.0025(12)
C8 0.057(3) 0.0314(19) 0.057(3) 0.0041(18) 0.016(2) 0.0066(17)
O7 0.096(3) 0.088(3) 0.072(3) 0.021(2) 0.050(2) 0.048(2)
C12 0.0362(19) 0.043(2) 0.034(2) 0.0047(16) 0.0092(16) -0.0068(16)
C40 0.039(2) 0.041(2) 0.045(2) 0.0026(18) 0.0071(18) 0.0083(16)
C7 0.056(2) 0.0263(16) 0.030(2) 0.0064(14) 0.0098(17) -0.0054(15)
C4 0.0386(19) 0.0318(17) 0.034(2) 0.0101(15) 0.0038(16) -0.0013(15)
C22 0.0335(18) 0.0414(19) 0.033(2) 0.0065(16) 0.0074(15) -0.0058(15)
C19 0.050(2) 0.052(2) 0.030(2) 0.0016(18) 0.0016(18) -0.0121(19)
C9 0.041(2) 0.0362(19) 0.061(3) 0.0035(19) 0.017(2) 0.0032(16)
C30 0.043(2) 0.048(2) 0.029(2) 0.0068(17) 0.0058(16) 0.0042(17)
Cu2 0.0452(4) 0.0408(4) 0.0354(4) -0.0018(3) 0.0070(3) 0.0009(3)
O13 0.061(2) 0.0637(19) 0.0359(17) 0.0002(15) 0.0108(14) 0.0200(16)
O12 0.0552(18) 0.0520(17) 0.0372(17) 0.0041(13) 0.0102(13) 0.0119(14)
O11 0.101(3) 0.066(2) 0.045(2) -0.0050(17) -0.0006(19) -0.034(2)
C29 0.0225(17) 0.054(2) 0.073(3) -0.005(2) 0.0128(19) -0.0032(16)
O15 0.083(3) 0.133(5) 0.137(5) -0.001(4) 0.063(3) 0.005(3)
O14 0.125(5) 0.142(6) 0.172(7) 0.011(5) -0.040(5) -0.034(4)
O16 0.058(5) 0.138(9) 0.117(8) 0.061(7) 0.030(5) 0.025(5)
N2 0.0206(13) 0.0407(16) 0.0365(17) 0.0087(13) 0.0083(12) 0.0001(11)
C14 0.0296(19) 0.044(2) 0.072(3) -0.002(2) 0.017(2) -0.0047(16)
C15 0.0224(17) 0.050(2) 0.055(3) 0.0009(19) 0.0137(17) 0.0000(15)
C17 0.0281(17) 0.0380(19) 0.057(3) 0.0024(18) 0.0150(17) -0.0005(15)
C16 0.0291(19) 0.046(2) 0.068(3) 0.001(2) 0.0186(19) 0.0045(16)
C13 0.0287(18) 0.0360(18) 0.058(3) 0.0063(18) 0.0147(17) 0.0026(14)
N1 0.058(2) 0.0337(16) 0.0291(18) 0.0002(13) 0.0130(15) -0.0109(14)
C33 0.042(2) 0.042(2) 0.036(2) 0.0045(17) 0.0100(17) -0.0025(16)
C32 0.050(2) 0.039(2) 0.033(2) 0.0049(16) 0.0068(17) -0.0047(17)
C31 0.042(2) 0.055(2) 0.029(2) 0.0045(18) 0.0052(16) -0.0008(18)
C36 0.053(2) 0.046(2) 0.037(2) 0.0039(18) 0.0156(19) -0.0119(18)
C34 0.049(2) 0.0392(19) 0.030(2) 0.0082(16) 0.0112(17) 0.0042(16)
C35 0.043(2) 0.054(2) 0.036(2) 0.0044(18) 0.0040(18) -0.0085(18)

loop_
_atom_type_symbol
_atom_type_description
_atom_type_scat_dispersion_real
_atom_type_scat_dispersion_imag
_atom_type_scat_source
C C 0.0033 0.0016 'International Tables Vol C Tables 4.2.6.8 and 6.1.1.4'
H H 0.0000 0.0000 'International Tables Vol C Tables 4.2.6.8 and 6.1.1.4'
N N 0.0061 0.0033 'International Tables Vol C Tables 4.2.6.8 and 6.1.1.4'
O O 0.0106 0.0060 'International Tables Vol C Tables 4.2.6.8 and 6.1.1.4'
Cu Cu 0.3201 1.2651 'International Tables Vol C Tables 4.2.6.8 and 6.1.1.4'

loop_
_geom_angle_atom_site_label_1
_geom_angle_atom_site_label_2
_geom_angle_atom_site_label_3
_geom_angle
_geom_angle_site_symmetry_1
_geom_angle_site_symmetry_3
O1 Cu1 N4 89.59(11) . .
O1 Cu1 N2 90.68(11) . 1_455
N4 Cu1 N2 175.02(13) . 1_455
O1 Cu1 N3 172.35(11) . .
N4 Cu1 N3 92.15(11) . .
N2 Cu1 N3 86.95(12) 1_455 .
O1 Cu1 O10 94.76(11) . .
N4 Cu1 O10 91.27(11) . .
N2 Cu1 O10 93.66(11) 1_455 .
N3 Cu1 O10 92.65(12) . .
O9 Cu3 O9 180.00(6) 3_556 .
O9 Cu3 N1 92.34(12) 3_556 3_565
O9 Cu3 N1 87.66(12) . 3_565
O9 Cu3 N1 87.66(12) 3_556 1_546
O9 Cu3 N1 92.34(12) . 1_546
N1 Cu3 N1 180.000(1) 3_565 1_546
C37 O1 Cu1 104.2(2) . .
C27 N4 C23 118.1(3) . .
C27 N4 Cu1 121.6(2) . .
C23 N4 Cu1 120.1(2) . .
C18 N3 C22 117.4(3) . .
C18 N3 Cu1 120.8(2) . .
C22 N3 Cu1 121.8(3) . .
C4 O5 C7 119.5(3) . .
C38 O9 Cu3 123.5(3) . .
C6 C1 C2 119.6(3) . .
C6 C1 C37 119.1(3) . .
C2 C1 C37 121.3(3) . .
C22 C21 C20 120.1(3) . .
C22 C21 H21 120.0 . .
C20 C21 H21 120.0 . .
C10 C11 C12 117.9(3) . .
C10 C11 C40 125.1(3) . .
C12 C11 C40 117.0(3) . .
C29 C28 C25 126.5(4) . .
C29 C28 H28 116.7 . .
C25 C28 H28 116.7 . .
O2 C37 O1 122.6(3) . .
O2 C37 C1 120.7(3) . .
O1 C37 C1 116.7(3) . .
C3 C2 C1 119.0(3) . .
C3 C2 C39 119.0(3) . .
C1 C2 C39 122.0(3) . .
C4 C3 C2 119.8(3) . .
C4 C3 H3 120.1 . .
C2 C3 H3 120.1 . .
C9 C10 C11 120.1(3) . .
C9 C10 C38 116.8(3) . .
C11 C10 C38 123.0(3) . .
N3 C18 C19 123.3(4) . .
N3 C18 H18 118.4 . .
C19 C18 H18 118.4 . .
C6 C5 C4 118.9(4) . .
C6 C5 H5 120.5 . .
C4 C5 H5 120.5 . .
N4 C23 C24 122.7(3) . .
N4 C23 H23 118.6 . .
C24 C23 H23 118.6 . .
C19 C20 C21 116.9(3) . .
C19 C20 C30 119.6(4) . .
C21 C20 C30 123.3(4) . .
O8 C38 O9 124.6(4) . .
O8 C38 C10 119.4(4) . .
O9 C38 C10 116.0(3) . .
C27 C26 C25 119.7(4) . .
C27 C26 H26 120.1 . .
C25 C26 H26 120.1 . .
O3 C39 O4 126.3(4) . .
O3 C39 C2 115.5(3) . .
O4 C39 C2 118.1(3) . .
C26 C25 C24 117.4(3) . .
C26 C25 C28 123.5(4) . .
C24 C25 C28 119.1(4) . .
N4 C27 C26 122.6(4) . .
N4 C27 H27 118.7 . .
C26 C27 H27 118.7 . .
C5 C6 C1 121.5(3) . .
C5 C6 H6 119.3 . .
C1 C6 H6 119.3 . .
C23 C24 C25 119.4(4) . .
C23 C24 H24 120.3 . .
C25 C24 H24 120.3 . .
C7 C8 C9 117.5(4) . .
C7 C8 H8 121.2 . .
C9 C8 H8 121.2 . .
C7 C12 C11 119.8(4) . .
C7 C12 H12 120.1 . .
C11 C12 H12 120.1 . .
O6 C40 O7 126.1(4) . .
O6 C40 C11 119.0(4) . .
O7 C40 C11 114.8(4) . .
C8 C7 C12 123.0(3) . .
C8 C7 O5 119.2(4) . .
C12 C7 O5 117.5(4) . .
C3 C4 C5 121.2(3) . .
C3 C4 O5 124.3(3) . .
C5 C4 O5 114.4(3) . .
N3 C22 C21 122.6(4) . .
N3 C22 H22 118.7 . .
C21 C22 H22 118.7 . .
C18 C19 C20 119.7(4) . .
C18 C19 H19 120.1 . .
C20 C19 H19 120.1 . .
C8 C9 C10 121.6(4) . .
C8 C9 H9 119.2 . .
C10 C9 H9 119.2 . .
C31 C30 C20 123.1(4) . .
C31 C30 H30 118.5 . .
C20 C30 H30 118.5 . .
O13 Cu2 O13 180.000(1) . 3_676
O13 Cu2 O12 92.28(12) . .
O13 Cu2 O12 87.72(12) 3_676 .
O13 Cu2 O12 87.72(12) . 3_676
O13 Cu2 O12 92.28(12) 3_676 3_676
O12 Cu2 O12 180.000(1) . 3_676
O13 Cu2 O11 88.79(15) . .
O13 Cu2 O11 91.21(15) 3_676 .
O12 Cu2 O11 92.09(14) . .
O12 Cu2 O11 87.91(14) 3_676 .
O13 Cu2 O11 91.21(15) . 3_676
O13 Cu2 O11 88.79(15) 3_676 3_676
O12 Cu2 O11 87.91(14) . 3_676
O12 Cu2 O11 92.09(14) 3_676 3_676
O11 Cu2 O11 180.00(16) . 3_676
C28 C29 C15 121.8(4) . .
C28 C29 H29 119.1 . .
C15 C29 H29 119.1 . .
C17 N2 C13 117.6(3) . .
C17 N2 Cu1 117.7(2) . 1_655
C13 N2 Cu1 124.3(2) . 1_655
C15 C14 C13 119.7(4) . .
C15 C14 H14 120.2 . .
C13 C14 H14 120.2 . .
C14 C15 C16 117.2(3) . .
C14 C15 C29 121.9(4) . .
C16 C15 C29 120.9(4) . .
N2 C17 C16 122.9(4) . .
N2 C17 H17 118.6 . .
C16 C17 H17 118.6 . .
C17 C16 C15 120.2(4) . .
C17 C16 H16 119.9 . .
C15 C16 H16 119.9 . .
N2 C13 C14 122.4(4) . .
N2 C13 H13 118.8 . .
C14 C13 H13 118.8 . .
C36 N1 C32 118.2(3) . .
C36 N1 Cu3 119.7(3) . 1_564
C32 N1 Cu3 121.9(3) . 1_564
C32 C33 C34 118.7(4) . .
C32 C33 H33 120.6 . .
C34 C33 H33 120.6 . .
N1 C32 C33 122.6(4) . .
N1 C32 H32 118.7 . .
C33 C32 H32 118.7 . .
C30 C31 C34 126.2(4) . .
C30 C31 H31 116.9 . .
C34 C31 H31 116.9 . .
N1 C36 C35 122.5(4) . .
N1 C36 H36 118.8 . .
C35 C36 H36 118.8 . .
C35 C34 C33 117.9(4) . .
C35 C34 C31 118.7(4) . .
C33 C34 C31 123.3(4) . .
C36 C35 C34 119.9(4) . .
C36 C35 H35 120.1 . .
C34 C35 H35 120.1 . .

loop_
_geom_bond_atom_site_label_1
_geom_bond_atom_site_label_2
_geom_bond_distance
_geom_bond_site_symmetry_2
Cu1 O1 1.973(2) .
Cu1 N4 2.013(3) .
Cu1 N2 2.024(3) 1_455
Cu1 N3 2.026(3) .
Cu1 O10 2.335(3) .
Cu3 O9 1.938(3) 3_556
Cu3 O9 1.938(3) .
Cu3 N1 1.990(3) 3_565
Cu3 N1 1.990(3) 1_546
O1 C37 1.277(4) .
N4 C27 1.329(5) .
N4 C23 1.333(5) .
O2 C37 1.246(4) .
N3 C18 1.339(5) .
N3 C22 1.341(5) .
O5 C4 1.388(4) .
O5 C7 1.410(4) .
O4 C39 1.258(5) .
O9 C38 1.258(5) .
C1 C6 1.390(5) .
C1 C2 1.400(5) .
C1 C37 1.498(5) .
C21 C22 1.375(5) .
C21 C20 1.390(6) .
C21 H21 0.9300 .
O3 C39 1.247(5) .
C11 C10 1.393(5) .
C11 C12 1.401(5) .
C11 C40 1.522(5) .
C28 C29 1.303(6) .
C28 C25 1.474(5) .
C28 H28 0.9300 .
C2 C3 1.397(5) .
C2 C39 1.516(5) .
C3 C4 1.383(6) .
C3 H3 0.9300 .
C10 C9 1.387(5) .
C10 C38 1.503(5) .
C18 C19 1.369(6) .
C18 H18 0.9300 .
C5 C6 1.368(5) .
C5 C4 1.385(5) .
C5 H5 0.9300 .
C23 C24 1.370(5) .
C23 H23 0.9300 .
C20 C19 1.388(6) .
C20 C30 1.470(5) .
C38 O8 1.245(5) .
C26 C27 1.377(5) .
C26 C25 1.377(6) .
C26 H26 0.9300 .
C25 C24 1.392(5) .
C27 H27 0.9300 .
O6 C40 1.237(5) .
C6 H6 0.9300 .
C24 H24 0.9300 .
C8 C7 1.355(6) .
C8 C9 1.383(6) .
C8 H8 0.9300 .
O7 C40 1.251(5) .
C12 C7 1.375(6) .
C12 H12 0.9300 .
C22 H22 0.9300 .
C19 H19 0.9300 .
C9 H9 0.9300 .
C30 C31 1.314(6) .
C30 H30 0.9300 .
Cu2 O13 2.081(3) .
Cu2 O13 2.081(3) 3_676
Cu2 O12 2.114(3) .
Cu2 O12 2.114(3) 3_676
Cu2 O11 2.146(3) .
Cu2 O11 2.146(3) 3_676
C29 C15 1.473(5) .
C29 H29 0.9300 .
N2 C17 1.338(5) .
N2 C13 1.341(5) .
N2 Cu1 2.024(3) 1_655
C14 C15 1.382(6) .
C14 C13 1.389(5) .
C14 H14 0.9300 .
C15 C16 1.384(6) .
C17 C16 1.368(5) .
C17 H17 0.9300 .
C16 H16 0.9300 .
C13 H13 0.9300 .
N1 C36 1.336(6) .
N1 C32 1.347(5) .
N1 Cu3 1.990(3) 1_564
C33 C32 1.377(6) .
C33 C34 1.399(6) .
C33 H33 0.9300 .
C32 H32 0.9300 .
C31 C34 1.475(5) .
C31 H31 0.9300 .
C36 C35 1.370(6) .
C36 H36 0.9300 .
C34 C35 1.383(6) .
C35 H35 0.9300 .
